data_2209714
loop_
_publ_author_name
'Hui Zheng'
'Yun-Kui Liu'
'Dan-Qian Xu'
'Zhen-Yuan Xu'

_publ_section_title
;
 3,5-Dichloro-6-morpholinopyridin-2-yl diethyl thiophosphate
;
_journal_coeditor_code XU2062
_journal_issue 7
_journal_name_full 'Acta Crystallographica Section E'
_journal_page_first o3101
_journal_page_last o3102
_journal_paper_doi 10.1107/S1600536806024366
_journal_volume 62
_journal_year 2006
_chemical_formula_iupac 'C13 H19 Cl2 N2 O4 P S'
_chemical_formula_moiety 'C13 H19 Cl2 N2 O4 P S'
_chemical_formula_sum 'C13 H19 Cl2 N2 O4 P S'
_chemical_formula_weight 401.24
_chemical_name_systematic
;
3,5-Dichloro-6-morpholinopyridin-2-yl diethyl thiophosphate
;
_space_group_IT_number 2
_symmetry_cell_setting triclinic
_symmetry_space_group_name_Hall '-P 1'
_symmetry_space_group_name_H-M 'P -1'
_cell_angle_alpha 88.23(2)
_cell_angle_beta 72.106(17)
_cell_angle_gamma 84.80(2)
_cell_formula_units_Z 2
_cell_length_a 7.771(4)
_cell_length_b 10.464(7)
_cell_length_c 12.063(5)
_cell_measurement_reflns_used 7625
_cell_measurement_temperature 298.0(10)
_cell_measurement_theta_max 27.5
_cell_measurement_theta_min 3.2
_cell_volume 929.6(9)
_computing_cell_refinement PROCESS-AUTO
_computing_data_collection 'PROCESS-AUTO (Rigaku, 1998)'
_computing_data_reduction 'CrystalStructure (Rigaku/MSC, 2004)'
_computing_molecular_graphics 'ORTEP-3 for windows (Farrugia, 1997)'
_computing_publication_material CrystalStructure
_computing_structure_refinement 'CRYSTALS (Betteridge <i>et al.</i>,  2003)'
_computing_structure_solution 'SHELXS97 (Sheldrick, 1997)'
_diffrn_detector_area_resol_mean 10.00
_diffrn_measured_fraction_theta_full 0.99
_diffrn_measured_fraction_theta_max 0.99
_diffrn_measurement_device_type 'Rigaku R-AXIS RAPID'
_diffrn_measurement_method \w
_diffrn_radiation_type 'Mo K\a'
_diffrn_radiation_wavelength 0.71075
_diffrn_reflns_av_R_equivalents 0.022
_diffrn_reflns_av_sigmaI/netI 0.036
_diffrn_reflns_limit_h_max 8
_diffrn_reflns_limit_h_min -10
_diffrn_reflns_limit_k_max 13
_diffrn_reflns_limit_k_min -13
_diffrn_reflns_limit_l_max 15
_diffrn_reflns_limit_l_min -15
_diffrn_reflns_number 9238
_diffrn_reflns_theta_full 27.5
_diffrn_reflns_theta_max 27.5
_diffrn_reflns_theta_min 2.2
_diffrn_standards_interval_count 0
_diffrn_standards_interval_time 0
_diffrn_standards_number 0
_exptl_absorpt_coefficient_mu 0.565
_exptl_absorpt_correction_T_max 0.854
_exptl_absorpt_correction_T_min 0.812
_exptl_absorpt_correction_type multi-scan
_exptl_absorpt_process_details '(ABSCOR; Higashi, 1995)'
_exptl_crystal_colour colorless
_exptl_crystal_density_diffrn 1.433
_exptl_crystal_density_method 'not measured'
_exptl_crystal_description chunk
_exptl_crystal_F_000 416.0
_exptl_crystal_size_max 0.38
_exptl_crystal_size_mid 0.30
_exptl_crystal_size_min 0.28
_refine_diff_density_max 0.38
_refine_diff_density_min -0.32
_refine_ls_extinction_coef 65(13)
_refine_ls_extinction_method 'Larson (1970), equation 22'
_refine_ls_goodness_of_fit_ref 1.003
_refine_ls_hydrogen_treatment constr
_refine_ls_number_parameters 209
_refine_ls_number_reflns 4219
_refine_ls_R_factor_gt 0.039
_refine_ls_shift/su_max 0.0000
_refine_ls_structure_factor_coef Fsqd
_refine_ls_weighting_details 'w = 1/[0.0011Fo^2^ + 1.04\s(Fo^2^)]/(4Fo^2^)'
_refine_ls_weighting_scheme calc
_refine_ls_wR_factor_ref 0.113
_reflns_number_gt 3117
_reflns_number_total 4219
_reflns_threshold_expression F^2^>2\s(F^2^)
_cod_data_source_file xu2062.cif
_cod_data_source_block I
_cod_database_code 2209714

loop_
_symmetry_equiv_pos_as_xyz
+X,+Y,+Z
-X,-Y,-Z

loop_
_atom_site_type_symbol
_atom_site_label
_atom_site_fract_x
_atom_site_fract_y
_atom_site_fract_z
_atom_site_U_iso_or_equiv
_atom_site_adp_type
_atom_site_calc_flag
_atom_site_refinement_flags
_atom_site_occupancy
Cl Cl1 0.66222(8) 0.57954(6) 0.65607(6) 0.06994(18) Uani d . 1.00
Cl Cl2 0.44563(8) 0.14733(5) 0.53694(5) 0.06651(16) Uani d . 1.00
S S1 0.04992(9) 0.74212(6) 0.68000(5) 0.06552(18) Uani d . 1.00
P P1 0.11265(6) 0.71587(5) 0.82025(4) 0.04709(14) Uani d . 1.00
O O1 0.2819(2) 0.61190(13) 0.80940(12) 0.0585(4) Uani d . 1.00
O O2 -0.0371(2) 0.67656(17) 0.93118(12) 0.0682(4) Uani d . 1.00
O O3 0.1772(2) 0.83016(13) 0.87231(12) 0.0613(4) Uani d . 1.00
O O4 -0.2537(2) 0.13964(17) 0.72734(13) 0.0686(5) Uani d . 1.00
N N1 0.1873(2) 0.43164(14) 0.75066(12) 0.0464(4) Uani d . 1.00
N N2 0.0781(2) 0.24549(14) 0.70291(12) 0.0448(4) Uani d . 1.00
C C1 0.3197(2) 0.50538(18) 0.73917(16) 0.0467(5) Uani d . 1.00
C C2 0.4935(2) 0.48023(19) 0.66425(17) 0.0490(5) Uani d . 1.00
C C3 0.5290(2) 0.37031(19) 0.59869(17) 0.0516(5) Uani d . 1.00
C C4 0.3928(2) 0.29092(18) 0.61110(16) 0.0464(5) Uani d . 1.00
C C5 0.2189(2) 0.32396(17) 0.68670(14) 0.0420(4) Uani d . 1.00
C C6 0.0154(2) 0.2272(2) 0.60143(17) 0.0511(5) Uani d . 1.00
C C7 -0.1047(2) 0.1183(2) 0.62561(19) 0.0599(6) Uani d . 1.00
C C8 -0.1902(3) 0.1549(2) 0.82463(19) 0.0650(6) Uani d . 1.00
C C9 -0.0780(2) 0.2684(2) 0.80765(17) 0.0559(5) Uani d . 1.00
C C10 -0.1838(3) 0.6025(2) 0.9325(2) 0.0682(7) Uani d . 1.00
C C11 -0.3561(4) 0.6739(3) 0.9872(3) 0.1164(13) Uani d . 1.00
C C12 0.3114(4) 0.9096(2) 0.7987(2) 0.0825(8) Uani d . 1.00
C C13 0.3333(4) 1.0164(2) 0.8647(2) 0.0973(11) Uani d . 1.00
H H3 0.6438 0.3499 0.5466 0.062 Uiso c R 1.00
H H61 -0.0524 0.3051 0.5872 0.061 Uiso c R 1.00
H H62 0.1192 0.2074 0.5334 0.061 Uiso c R 1.00
H H71 -0.0339 0.0399 0.6354 0.072 Uiso c R 1.00
H H72 -0.1499 0.1091 0.5600 0.072 Uiso c R 1.00
H H81 -0.1163 0.0779 0.8338 0.078 Uiso c R 1.00
H H82 -0.2935 0.1681 0.8942 0.078 Uiso c R 1.00
H H91 -0.0363 0.2775 0.8748 0.067 Uiso c R 1.00
H H92 -0.1503 0.3460 0.7979 0.067 Uiso c R 1.00
H H101 -0.1760 0.5821 0.8531 0.082 Uiso c R 1.00
H H102 -0.1753 0.5236 0.9757 0.082 Uiso c R 1.00
H H111 -0.3671 0.7503 0.9429 0.140 Uiso c R 1.00
H H112 -0.3624 0.6968 1.0649 0.140 Uiso c R 1.00
H H113 -0.4530 0.6219 0.9901 0.140 Uiso c R 1.00
H H121 0.4266 0.8586 0.7697 0.099 Uiso c R 1.00
H H122 0.2716 0.9418 0.7335 0.099 Uiso c R 1.00
H H131 0.4138 1.0726 0.8138 0.117 Uiso c R 1.00
H H132 0.3833 0.9851 0.9249 0.117 Uiso c R 1.00
H H133 0.2174 1.0626 0.8992 0.117 Uiso c R 1.00

loop_
_atom_site_aniso_label
_atom_site_aniso_U_11
_atom_site_aniso_U_22
_atom_site_aniso_U_33
_atom_site_aniso_U_12
_atom_site_aniso_U_13
_atom_site_aniso_U_23
Cl1 0.0664(3) 0.0668(3) 0.0866(4) -0.0279(2) -0.0330(3) 0.0116(2)
Cl2 0.0669(3) 0.0470(3) 0.0773(3) 0.0043(2) -0.0108(2) -0.0166(2)
S1 0.0890(4) 0.0617(3) 0.0523(2) -0.0089(2) -0.0311(2) 0.0070(2)
P1 0.0612(3) 0.0403(2) 0.0406(2) -0.0127(2) -0.0143(2) -0.00150(19)
O1 0.0709(9) 0.0487(8) 0.0661(8) -0.0052(7) -0.0347(7) -0.0123(6)
O2 0.0728(10) 0.0883(12) 0.0442(7) -0.0351(8) -0.0111(7) -0.0008(7)
O3 0.0826(10) 0.0467(8) 0.0531(7) -0.0238(7) -0.0129(7) -0.0078(6)
O4 0.0557(8) 0.0763(11) 0.0763(9) -0.0198(7) -0.0191(7) -0.0074(8)
N1 0.0519(9) 0.0428(8) 0.0473(8) -0.0044(7) -0.0186(7) -0.0046(6)
N2 0.0489(8) 0.0455(9) 0.0415(7) -0.0093(6) -0.0143(6) -0.0035(6)
C1 0.0579(11) 0.0399(10) 0.0497(9) -0.0065(8) -0.0268(9) 0.0000(7)
C2 0.0511(11) 0.0460(11) 0.0566(10) -0.0132(8) -0.0248(9) 0.0095(8)
C3 0.0472(10) 0.0512(11) 0.0541(10) -0.0018(8) -0.0136(9) 0.0048(9)
C4 0.0512(10) 0.0390(10) 0.0491(9) -0.0003(8) -0.0164(8) -0.0026(7)
C5 0.0498(10) 0.0372(9) 0.0409(8) -0.0040(7) -0.0166(7) 0.0009(7)
C6 0.0582(11) 0.0497(11) 0.0501(10) -0.0065(9) -0.0227(9) -0.0029(8)
C7 0.0647(13) 0.0582(13) 0.0622(11) -0.0137(10) -0.0244(11) -0.0082(10)
C8 0.0580(13) 0.0732(16) 0.0585(11) -0.0183(11) -0.0062(10) -0.0011(11)
C9 0.0516(11) 0.0625(13) 0.0503(10) -0.0112(9) -0.0079(8) -0.0107(9)
C10 0.0678(14) 0.0644(15) 0.0679(13) -0.0168(11) -0.0103(11) -0.0086(11)
C11 0.077(2) 0.133(3) 0.133(2) 0.009(2) -0.0255(19) -0.043(2)
C12 0.100(2) 0.0685(16) 0.0775(15) -0.0408(15) -0.0151(14) -0.0010(13)
C13 0.124(2) 0.0782(19) 0.103(2) -0.0552(18) -0.0431(19) 0.0115(16)

loop_
_atom_type_symbol
_atom_type_description
_atom_type_scat_dispersion_real
_atom_type_scat_dispersion_imag
_atom_type_scat_source
C C 0.003 0.002
;
International Tables for Crystallography
(1992, Vol. C, Tables 4.2.6.8 and 6.1.1.4)
;
H H 0.000 0.000
;
International Tables for Crystallography
(1992, Vol. C, Table 6.1.1.4)
;
O O 0.011 0.006
;
International Tables for Crystallography
(1992, Vol. C, Tables 4.2.6.8 and 6.1.1.4)
;
N N 0.006 0.003
;
International Tables for Crystallography
(1992, Vol. C, Tables 4.2.6.8 and 6.1.1.4)
;
P P 0.102 0.094
;
International Tables for Crystallography
(1992, Vol. C, Tables 4.2.6.8 and 6.1.1.4)
;
Cl Cl 0.148 0.159
;
International Tables for Crystallography
(1992, Vol. C, Tables 4.2.6.8 and 6.1.1.4)
;
S S 0.125 0.123
;
International Tables for Crystallography
(1992, Vol. C, Tables 4.2.6.8 and 6.1.1.4)
;

loop_
_geom_angle_atom_site_label_1
_geom_angle_atom_site_label_2
_geom_angle_atom_site_label_3
_geom_angle
S1 P1 O1 114.06(6)
S1 P1 O2 117.89(7)
S1 P1 O3 118.83(6)
O1 P1 O2 105.08(8)
O1 P1 O3 99.75(9)
O2 P1 O3 98.49(8)
P1 O1 C1 123.76(15)
P1 O2 C10 125.30(14)
P1 O3 C12 120.80(14)
C7 O4 C8 109.78(17)
C1 N1 C5 119.35(14)
C5 N2 C6 116.66(14)
C5 N2 C9 116.70(15)
C6 N2 C9 110.04(16)
O1 C1 N1 117.00(15)
O1 C1 C2 118.83(18)
N1 C1 C2 124.14(17)
Cl1 C2 C1 121.64(15)
Cl1 C2 C3 120.84(14)
C1 C2 C3 117.48(19)
C2 C3 C4 119.12(16)
Cl2 C4 C3 118.18(13)
Cl2 C4 C5 121.48(15)
C3 C4 C5 120.27(17)
N1 C5 N2 118.28(14)
N1 C5 C4 119.60(17)
N2 C5 C4 122.04(16)
N2 C6 C7 109.28(16)
O4 C7 C6 111.78(18)
O4 C8 C9 111.01(18)
N2 C9 C8 107.99(17)
O2 C10 C11 110.4(2)
O3 C12 C13 110.0(2)
C2 C3 H3 120.4
C4 C3 H3 120.4
N2 C6 H61 109.5
N2 C6 H62 109.5
C7 C6 H61 109.5
C7 C6 H62 109.5
H61 C6 H62 109.5
O4 C7 H71 108.9
O4 C7 H72 108.9
C6 C7 H71 108.9
C6 C7 H72 108.9
H71 C7 H72 109.5
O4 C8 H81 109.1
O4 C8 H82 109.1
C9 C8 H81 109.1
C9 C8 H82 109.1
H81 C8 H82 109.5
N2 C9 H91 109.8
N2 C9 H92 109.8
C8 C9 H91 109.8
C8 C9 H92 109.8
H91 C9 H92 109.5
O2 C10 H101 109.2
O2 C10 H102 109.2
C11 C10 H101 109.2
C11 C10 H102 109.2
H101 C10 H102 109.5
C10 C11 H111 109.5
C10 C11 H112 109.5
C10 C11 H113 109.5
H111 C11 H112 109.5
H111 C11 H113 109.5
H112 C11 H113 109.5
O3 C12 H121 109.3
O3 C12 H122 109.3
C13 C12 H121 109.3
C13 C12 H122 109.3
H121 C12 H122 109.5
C12 C13 H131 109.5
C12 C13 H132 109.5
C12 C13 H133 109.5
H131 C13 H132 109.5
H131 C13 H133 109.5
H132 C13 H133 109.5

loop_
_geom_bond_atom_site_label_1
_geom_bond_atom_site_label_2
_geom_bond_distance
_geom_bond_publ_flag
Cl1 C2 1.724(2) ?
Cl2 C4 1.7238(19) ?
S1 P1 1.9050(8) yes
P1 O1 1.6043(15) yes
P1 O2 1.5523(14) yes
P1 O3 1.5570(17) yes
O1 C1 1.376(2) yes
O2 C10 1.432(3) yes
O3 C12 1.453(3) yes
O4 C7 1.412(2) ?
O4 C8 1.424(3) ?
N1 C1 1.312(2) ?
N1 C5 1.346(2) ?
N2 C5 1.390(2) yes
N2 C6 1.473(2) yes
N2 C9 1.466(2) yes
C1 C2 1.382(2) ?
C2 C3 1.374(2) ?
C3 C4 1.374(2) ?
C4 C5 1.398(2) ?
C6 C7 1.503(3) ?
C8 C9 1.509(3) ?
C10 C11 1.446(3) ?
C12 C13 1.444(4) ?
C3 H3 0.930 ?
C6 H61 0.970 ?
C6 H62 0.970 ?
C7 H71 0.970 ?
C7 H72 0.970 ?
C8 H81 0.970 ?
C8 H82 0.970 ?
C9 H91 0.970 ?
C9 H92 0.970 ?
C10 H101 0.970 ?
C10 H102 0.970 ?
C11 H111 0.960 ?
C11 H112 0.960 ?
C11 H113 0.960 ?
C12 H121 0.970 ?
C12 H122 0.970 ?
C13 H131 0.960 ?
C13 H132 0.960 ?
C13 H133 0.960 ?

loop_
_geom_torsion_atom_site_label_1
_geom_torsion_atom_site_label_2
_geom_torsion_atom_site_label_3
_geom_torsion_atom_site_label_4
_geom_torsion
S1 P1 O1 C1 -33.46(15)
S1 P1 O2 C10 30.8(2)
S1 P1 O3 C12 -46.4(2)
O1 P1 O2 C10 -97.56(19)
O2 P1 O1 C1 97.14(15)
O1 P1 O3 C12 78.08(19)
O3 P1 O1 C1 -161.24(13)
O2 P1 O3 C12 -174.91(19)
O3 P1 O2 C10 159.88(18)
P1 O1 C1 N1 -52.1(2)
P1 O1 C1 C2 129.81(18)
P1 O2 C10 C11 -121.2(2)
P1 O3 C12 C13 173.8(2)
C7 O4 C8 C9 60.7(2)
C8 O4 C7 C6 -58.9(2)
C1 N1 C5 N2 178.12(17)
C1 N1 C5 C4 1.4(2)
C5 N1 C1 O1 -177.84(17)
C5 N1 C1 C2 0.1(2)
C5 N2 C6 C7 167.21(15)
C6 N2 C5 N1 118.09(18)
C6 N2 C5 C4 -65.3(2)
C5 N2 C9 C8 -165.87(18)
C9 N2 C5 N1 -14.9(2)
C9 N2 C5 C4 161.74(18)
C6 N2 C9 C8 58.2(2)
C9 N2 C6 C7 -56.9(2)
O1 C1 C2 Cl1 -0.6(2)
O1 C1 C2 C3 177.37(19)
N1 C1 C2 Cl1 -178.49(16)
N1 C1 C2 C3 -0.5(3)
Cl1 C2 C3 C4 177.39(16)
C1 C2 C3 C4 -0.6(3)
C2 C3 C4 Cl2 -174.76(16)
C2 C3 C4 C5 2.1(3)
Cl2 C4 C5 N1 174.20(15)
Cl2 C4 C5 N2 -2.4(2)
C3 C4 C5 N1 -2.5(3)
C3 C4 C5 N2 -179.10(18)
N2 C6 C7 O4 57.1(2)
O4 C8 C9 N2 -60.4(2)

loop_
_cod_related_entry_id
_cod_related_entry_database
_cod_related_entry_code
1 ChemSpider 21127834
